data_7704649
loop_
_publ_author_name
'Li, Kuan'
'Yalikun, Alimujiang'
'Su, Zhi'

_publ_section_title
;
 [O<sub>2</sub>Pb<sub>3</sub>]<sub>2</sub>(BO<sub>3</sub>)I: a new lead
 borate iodide with [O<sub>2</sub>Pb<sub>3</sub>] double chains.
;
_journal_issue 26
_journal_name_full 'Dalton transactions (Cambridge, England : 2003)'
_journal_page_first 8985
_journal_page_last 8990
_journal_paper_doi 10.1039/d0dt01722a
_journal_volume 49
_journal_year 2020
_chemical_formula_sum 'B I O7 Pb6'
_chemical_formula_weight 1492.85
_space_group_crystal_system orthorhombic
_space_group_IT_number 59
_space_group_name_Hall '-P 2ab 2a'
_space_group_name_H-M_alt 'P m m n :2'
_audit_creation_method SHELXL-2013
_audit_update_record
;
2020-03-28 deposited with the CCDC.	2020-06-08 downloaded from the CCDC.
;
_cell_angle_alpha 90
_cell_angle_beta 90
_cell_angle_gamma 90
_cell_formula_units_Z 2
_cell_length_a 5.780(12)
_cell_length_b 9.72(2)
_cell_length_c 10.63(2)
_cell_measurement_reflns_used 434
_cell_measurement_temperature 293(2)
_cell_measurement_theta_max 26.21
_cell_measurement_theta_min 2.84
_cell_volume 597(2)
_computing_cell_refinement 'Bruker SMART'
_computing_data_collection 'Bruker SMART'
_computing_data_reduction 'Bruker SAINT'
_computing_molecular_graphics 'Bruker SHELXTL'
_computing_publication_material 'Bruker SHELXTL'
_computing_structure_refinement 'SHELXL-2013 (Sheldrick, 2013)'
_computing_structure_solution 'Bruker SHELXTL'
_diffrn_ambient_temperature 293(2)
_diffrn_measured_fraction_theta_full 0.997
_diffrn_measured_fraction_theta_max 0.996
_diffrn_measurement_device_type 'CCD area detector'
_diffrn_measurement_method 'phi and omega scans'
_diffrn_radiation_type MoK\a
_diffrn_radiation_wavelength 0.71073
_diffrn_reflns_av_R_equivalents 0.1764
_diffrn_reflns_av_unetI/netI 0.1214
_diffrn_reflns_Laue_measured_fraction_full 0.997
_diffrn_reflns_Laue_measured_fraction_max 0.996
_diffrn_reflns_limit_h_max 7
_diffrn_reflns_limit_h_min -6
_diffrn_reflns_limit_k_max 12
_diffrn_reflns_limit_k_min -12
_diffrn_reflns_limit_l_max 13
_diffrn_reflns_limit_l_min -11
_diffrn_reflns_number 3651
_diffrn_reflns_point_group_measured_fraction_full 0.997
_diffrn_reflns_point_group_measured_fraction_max 0.996
_diffrn_reflns_theta_full 25.242
_diffrn_reflns_theta_max 27.684
_diffrn_reflns_theta_min 1.916
_exptl_absorpt_coefficient_mu 86.859
_exptl_absorpt_correction_T_max 0.7456
_exptl_absorpt_correction_T_min 0.5243
_exptl_absorpt_correction_type numerical
_exptl_crystal_colour colourless
_exptl_crystal_density_diffrn 8.302
_exptl_crystal_density_meas 8.302
_exptl_crystal_description flake
_exptl_crystal_F_000 1212
_exptl_crystal_size_max 0.170
_exptl_crystal_size_mid 0.150
_exptl_crystal_size_min 0.110
_refine_diff_density_max 5.772
_refine_diff_density_min -4.881
_refine_diff_density_rms 1.013
_refine_ls_extinction_coef 0.00108(16)
_refine_ls_extinction_expression Fc^*^=kFc[1+0.001xFc^2^\l^3^/sin(2\q)]^-1/4^
_refine_ls_extinction_method SHELXL
_refine_ls_goodness_of_fit_ref 0.973
_refine_ls_hydrogen_treatment undef
_refine_ls_matrix_type full
_refine_ls_number_parameters 49
_refine_ls_number_reflns 808
_refine_ls_number_restraints 0
_refine_ls_restrained_S_all 0.973
_refine_ls_R_factor_all 0.0895
_refine_ls_R_factor_gt 0.0565
_refine_ls_shift/su_max 0.000
_refine_ls_shift/su_mean 0.000
_refine_ls_structure_factor_coef Fsqd
_refine_ls_weighting_details
; 
 w=1/[\s^2^(Fo^2^)+(0.0476P)^2^] 
 where P=(Fo^2^+2Fc^2^)/3 
;
_refine_ls_weighting_scheme calc
_refine_ls_wR_factor_gt 0.1192
_refine_ls_wR_factor_ref 0.1322
_reflns_Friedel_coverage 0.000
_reflns_number_gt 548
_reflns_number_total 808
_reflns_threshold_expression 'I > 2\s(I)'
_cod_data_source_file d0dt01722a2.cif
_cod_data_source_block Yyy
_cod_depositor_comments 'Adding full bibliography for 7704649.cif.'
_cod_original_sg_symbol_H-M 'P m m n'
_cod_database_code 7704649
_shelx_space_group_comment
; 
The symmetry employed for this shelxl refinement is uniquely defined 
by the following loop, which should always be used as a source of 
symmetry information in preference to the above space-group names. 
They are only intended as comments. 
;
_shelx_estimated_absorpt_t_min 0.024
_shelx_estimated_absorpt_t_max 0.038
_shelxl_version_number 2013-2

loop_
_space_group_symop_operation_xyz
'x, y, z'
'-x+1/2, -y+1/2, z'
'x+1/2, -y, -z'
'-x, y+1/2, -z'
'-x, -y, -z'
'x-1/2, y-1/2, -z'
'-x-1/2, y, z'
'x, -y-1/2, z'

loop_
_atom_site_label
_atom_site_type_symbol
_atom_site_fract_x
_atom_site_fract_y
_atom_site_fract_z
_atom_site_U_iso_or_equiv
_atom_site_adp_type
_atom_site_occupancy
_atom_site_site_symmetry_order
_atom_site_calc_flag
_atom_site_refinement_flags_posn
_atom_site_refinement_flags_adp
_atom_site_refinement_flags_occupancy
_atom_site_disorder_assembly
_atom_site_disorder_group
Pb1 Pb 0.7500 0.52056(12) 0.38227(13) 0.0196(4) Uani 1 2 d S T P . .
Pb2 Pb 0.2500 0.45489(11) 0.16510(15) 0.0193(4) Uani 1 2 d S T P . .
Pb3 Pb 0.7500 0.7500 0.12874(19) 0.0178(5) Uani 1 4 d S T P . .
Pb4 Pb 0.2500 0.7500 0.3582(2) 0.0173(5) Uani 1 4 d S T P . .
B1 B 0.2500 0.2500 0.407(7) 0.032(16) Uani 1 4 d S T P . .
I1 I 0.7500 0.2500 0.1166(4) 0.0401(12) Uani 1 4 d S T P . .
O1 O 0.001(2) 0.6068(12) 0.2459(14) 0.013(3) Uani 1 1 d . . . . .
O2 O 0.2500 0.2500 0.547(3) 0.025(8) Uani 1 4 d S T P . .
O3 O 0.2500 0.377(2) 0.358(2) 0.025(6) Uani 1 2 d S T P . .

loop_
_atom_site_aniso_label
_atom_site_aniso_U_11
_atom_site_aniso_U_22
_atom_site_aniso_U_33
_atom_site_aniso_U_23
_atom_site_aniso_U_13
_atom_site_aniso_U_12
Pb1 0.0198(8) 0.0142(6) 0.0250(10) 0.0045(5) 0.000 0.000
Pb2 0.0204(7) 0.0143(6) 0.0231(10) -0.0034(5) 0.000 0.000
Pb3 0.0184(10) 0.0154(8) 0.0194(12) 0.000 0.000 0.000
Pb4 0.0180(10) 0.0136(7) 0.0204(12) 0.000 0.000 0.000
B1 0.02(3) 0.06(4) 0.01(4) 0.000 0.000 0.000
I1 0.0198(19) 0.0317(18) 0.069(4) 0.000 0.000 0.000
O1 0.006(7) 0.014(7) 0.018(10) -0.004(6) -0.001(7) 0.002(5)
O2 0.06(2) 0.010(14) 0.01(2) 0.000 0.000 0.000
O3 0.032(15) 0.021(11) 0.022(16) 0.004(12) 0.000 0.000

loop_
_atom_type_symbol
_atom_type_description
_atom_type_scat_dispersion_real
_atom_type_scat_dispersion_imag
_atom_type_scat_source
B B 0.0013 0.0007 'International Tables Vol C Tables 4.2.6.8 and 6.1.1.4'
I I -0.4742 1.8119 'International Tables Vol C Tables 4.2.6.8 and 6.1.1.4'
O O 0.0106 0.0060 'International Tables Vol C Tables 4.2.6.8 and 6.1.1.4'
Pb Pb -3.3944 10.1111 'International Tables Vol C Tables 4.2.6.8 and 6.1.1.4'

loop_
_geom_angle_atom_site_label_1
_geom_angle_atom_site_label_2
_geom_angle_atom_site_label_3
_geom_angle
_geom_angle_site_symmetry_1
_geom_angle_site_symmetry_3
_geom_angle_publ_flag
O1 Pb1 O1 81.8(7) 7_655 1_655 ?
O1 Pb1 O2 81.5(7) 7_655 5_666 ?
O1 Pb1 O2 81.5(7) 1_655 5_666 ?
O1 Pb1 Pb3 41.8(4) 7_655 . ?
O1 Pb1 Pb3 41.8(4) 1_655 . ?
O2 Pb1 Pb3 69.1(8) 5_666 . ?
O1 Pb1 Pb4 37.5(4) 7_655 . ?
O1 Pb1 Pb4 104.0(3) 1_655 . ?
O2 Pb1 Pb4 56.3(3) 5_666 . ?
Pb3 Pb1 Pb4 63.74(8) . . ?
O1 Pb1 Pb4 104.0(3) 7_655 1_655 ?
O1 Pb1 Pb4 37.5(4) 1_655 1_655 ?
O2 Pb1 Pb4 56.3(3) 5_666 1_655 ?
Pb3 Pb1 Pb4 63.74(8) . 1_655 ?
Pb4 Pb1 Pb4 104.32(16) . 1_655 ?
O3 Pb2 O1 82.5(6) . 7_655 ?
O3 Pb2 O1 82.5(6) . . ?
O1 Pb2 O1 80.2(7) 7_655 . ?
O3 Pb2 Pb4 74.8(6) . . ?
O1 Pb2 Pb4 40.4(4) 7_655 . ?
O1 Pb2 Pb4 40.4(4) . . ?
O1 Pb3 O1 116.5(7) 8_675 7_655 ?
O1 Pb3 O1 75.7(7) 8_675 2_565 ?
O1 Pb3 O1 72.1(6) 7_655 2_565 ?
O1 Pb3 O1 72.1(6) 8_675 1_655 ?
O1 Pb3 O1 75.7(7) 7_655 1_655 ?
O1 Pb3 O1 116.5(7) 2_565 1_655 ?
O1 Pb3 Pb1 88.3(3) 8_675 . ?
O1 Pb3 Pb1 38.7(4) 7_655 . ?
O1 Pb3 Pb1 88.3(3) 2_565 . ?
O1 Pb3 Pb1 38.7(4) 1_655 . ?
O1 Pb3 Pb1 38.7(4) 8_675 2_665 ?
O1 Pb3 Pb1 88.3(3) 7_655 2_665 ?
O1 Pb3 Pb1 38.7(4) 2_565 2_665 ?
O1 Pb3 Pb1 88.3(3) 1_655 2_665 ?
Pb1 Pb3 Pb1 79.22(17) . 2_665 ?
O1 Pb4 O1 76.2(7) 2_565 8_575 ?
O1 Pb4 O1 73.4(6) 2_565 7_655 ?
O1 Pb4 O1 118.4(7) 8_575 7_655 ?
O1 Pb4 O1 118.4(7) 2_565 . ?
O1 Pb4 O1 73.4(6) 8_575 . ?
O1 Pb4 O1 76.2(7) 7_655 . ?
O1 Pb4 Pb2 38.4(3) 2_565 2_565 ?
O1 Pb4 Pb2 38.4(3) 8_575 2_565 ?
O1 Pb4 Pb2 100.8(4) 7_655 2_565 ?
O1 Pb4 Pb2 100.8(4) . 2_565 ?
O1 Pb4 Pb2 100.8(4) 2_565 . ?
O1 Pb4 Pb2 100.8(4) 8_575 . ?
O1 Pb4 Pb2 38.4(3) 7_655 . ?
O1 Pb4 Pb2 38.4(3) . . ?
Pb2 Pb4 Pb2 108.83(17) 2_565 . ?
O1 Pb4 Pb1 85.0(3) 2_565 . ?
O1 Pb4 Pb1 152.5(4) 8_575 . ?
O1 Pb4 Pb1 35.4(4) 7_655 . ?
O1 Pb4 Pb1 99.2(3) . . ?
Pb2 Pb4 Pb1 122.43(9) 2_565 . ?
Pb2 Pb4 Pb1 62.94(9) . . ?
O1 Pb4 Pb1 35.4(4) 2_565 2_665 ?
O1 Pb4 Pb1 99.2(3) 8_575 2_665 ?
O1 Pb4 Pb1 85.0(3) 7_655 2_665 ?
O1 Pb4 Pb1 152.5(4) . 2_665 ?
Pb2 Pb4 Pb1 62.94(9) 2_565 2_665 ?
Pb2 Pb4 Pb1 122.43(9) . 2_665 ?
Pb1 Pb4 Pb1 75.10(16) . 2_665 ?
O1 Pb4 Pb1 152.5(4) 2_565 1_455 ?
O1 Pb4 Pb1 85.0(3) 8_575 1_455 ?
O1 Pb4 Pb1 99.2(3) 7_655 1_455 ?
O1 Pb4 Pb1 35.4(4) . 1_455 ?
Pb2 Pb4 Pb1 122.43(9) 2_565 1_455 ?
Pb2 Pb4 Pb1 62.94(9) . 1_455 ?
Pb1 Pb4 Pb1 104.32(16) . 1_455 ?
Pb1 Pb4 Pb1 171.98(8) 2_665 1_455 ?
O1 Pb4 Pb1 99.2(3) 2_565 2_565 ?
O1 Pb4 Pb1 35.4(4) 8_575 2_565 ?
O1 Pb4 Pb1 152.5(4) 7_655 2_565 ?
O1 Pb4 Pb1 85.0(3) . 2_565 ?
Pb2 Pb4 Pb1 62.94(9) 2_565 2_565 ?
Pb2 Pb4 Pb1 122.43(9) . 2_565 ?
Pb1 Pb4 Pb1 171.98(8) . 2_565 ?
Pb1 Pb4 Pb1 104.32(16) 2_665 2_565 ?
Pb1 Pb4 Pb1 75.10(16) 1_455 2_565 ?
O3 B1 O3 134(6) 2 . ?
O3 B1 O2 113(3) 2 . ?
O3 B1 O2 113(3) . . ?
Pb1 O1 Pb2 115.1(5) 1_455 . ?
Pb1 O1 Pb4 107.1(6) 1_455 . ?
Pb2 O1 Pb4 101.2(6) . . ?
Pb1 O1 Pb3 99.5(5) 1_455 1_455 ?
Pb2 O1 Pb3 125.6(7) . 1_455 ?
Pb4 O1 Pb3 107.3(5) . 1_455 ?
B1 O2 Pb1 108.7(8) . 5_666 ?
B1 O2 Pb1 108.7(8) . 6_556 ?
Pb1 O2 Pb1 142.5(16) 5_666 6_556 ?
B1 O3 Pb2 133(3) . . ?

loop_
_geom_bond_atom_site_label_1
_geom_bond_atom_site_label_2
_geom_bond_distance
_geom_bond_site_symmetry_2
_geom_bond_publ_flag
Pb1 O1 2.216(15) 7_655 ?
Pb1 O1 2.216(15) 1_655 ?
Pb1 O2 2.355(12) 5_666 ?
Pb1 Pb3 3.498(5) . ?
Pb1 Pb4 3.659(6) . ?
Pb1 Pb4 3.659(6) 1_655 ?
Pb2 O3 2.19(3) . ?
Pb2 O1 2.233(13) 7_655 ?
Pb2 O1 2.233(13) . ?
Pb2 Pb4 3.527(6) . ?
Pb3 O1 2.365(14) 8_675 ?
Pb3 O1 2.365(14) 7_655 ?
Pb3 O1 2.365(14) 2_565 ?
Pb3 O1 2.365(14) 1_655 ?
Pb3 Pb1 3.498(5) 2_665 ?
Pb4 O1 2.331(14) 2_565 ?
Pb4 O1 2.331(14) 8_575 ?
Pb4 O1 2.331(14) 7_655 ?
Pb4 O1 2.331(14) . ?
Pb4 Pb2 3.527(6) 2_565 ?
Pb4 Pb1 3.659(6) 2_665 ?
Pb4 Pb1 3.659(6) 1_455 ?
Pb4 Pb1 3.659(6) 2_565 ?
B1 O3 1.33(3) 2 ?
B1 O3 1.33(3) . ?
B1 O2 1.48(7) . ?
O1 Pb1 2.216(15) 1_455 ?
O1 Pb3 2.365(14) 1_455 ?
O2 Pb1 2.355(12) 5_666 ?
O2 Pb1 2.355(12) 6_556 ?

loop_
_geom_torsion_atom_site_label_1
_geom_torsion_atom_site_label_2
_geom_torsion_atom_site_label_3
_geom_torsion_atom_site_label_4
_geom_torsion
_geom_torsion_site_symmetry_1
_geom_torsion_site_symmetry_2
_geom_torsion_site_symmetry_3
_geom_torsion_site_symmetry_4
_geom_torsion_publ_flag
O3 B1 O2 Pb1 180.000(5) 2 . . 5_666 ?
O3 B1 O2 Pb1 0.000(8) . . . 5_666 ?
O3 B1 O2 Pb1 0.000(5) 2 . . 6_556 ?
O3 B1 O2 Pb1 180.000(7) . . . 6_556 ?
O3 B1 O3 Pb2 0.000(10) 2 . . . ?
O2 B1 O3 Pb2 180.000(8) . . . . ?
